data_7110223
loop_
_publ_author_name
'Anne Miersch'
'Klaus Harms'
'Gerhard Hilt'

_publ_section_title
;
 Zinc-mediated addition of diethyl bromomalonate to alkynes for the
 cascade reaction towards polysubstituted pyranones and tetracarbonyl
 derivatives
;
_journal_name_full Chem.Commun.
_journal_page_first 542
_journal_paper_doi 10.1039/c3cc46788k
_journal_volume 50
_journal_year 2014
_chemical_formula_moiety 'C20 H22 O4'
_chemical_formula_sum 'C20 H22 O4'
_chemical_formula_weight 326.37
_chemical_name_systematic
; 
 ? 
;
_space_group_crystal_system orthorhombic
_space_group_IT_number 19
_space_group_name_Hall 'P 2ac 2ab'
_space_group_name_H-M_alt 'P 21 21 21'
_symmetry_space_group_name_Hall 'P 2ac 2ab'
_symmetry_space_group_name_H-M 'P 21 21 21'
_atom_sites_solution_hydrogens geom
_atom_sites_solution_primary direct
_atom_sites_solution_secondary difmap
_audit_creation_date 2013-03-28
_audit_creation_method
; 
  Olex2 1.2 
  (compiled 2013.03.22 svn.r2654, GUI svn.r4446) 
;
_cell_angle_alpha 90
_cell_angle_beta 90
_cell_angle_gamma 90
_cell_formula_units_Z 4
_cell_length_a 8.0638(2)
_cell_length_b 12.3120(4)
_cell_length_c 17.2952(5)
_cell_measurement_reflns_used 25207
_cell_measurement_temperature 100(2)
_cell_measurement_theta_max 27.32
_cell_measurement_theta_min 2.03
_cell_volume 1717.09(9)
_computing_cell_refinement 'STOE X-AREA'
_computing_data_collection 'STOE X-AREA'
_computing_data_reduction 'STOE X-RED'
_computing_molecular_graphics
; 
DIAMOND
;
_computing_publication_material
; 
O. V. Dolomanov, L. J. Bourhis, R. J. Gildea, J. A. K. Howard and H. Puschmann, 
OLEX2: a complete structure solution, refinement and analysis program. 
J. Appl. Cryst. (2009). 42, 339-341. 
;
_computing_structure_refinement 'SHELXL-2013 (Sheldrick, 2013)'
_computing_structure_solution 'SHELXS-97 (Sheldrick, 2008)'
_diffrn_ambient_temperature 100(2)
_diffrn_detector_area_resol_mean 6.67
_diffrn_measured_fraction_theta_full 0.999
_diffrn_measured_fraction_theta_max 0.997
_diffrn_measurement_device_type 'STOE IPDS 2T'
_diffrn_measurement_method 'rotation method'
_diffrn_radiation_type MoK\a
_diffrn_radiation_wavelength 0.71073
_diffrn_reflns_av_R_equivalents 0.0932
_diffrn_reflns_av_unetI/netI 0.0909
_diffrn_reflns_Laue_measured_fraction_full 0.999
_diffrn_reflns_Laue_measured_fraction_max 0.997
_diffrn_reflns_limit_h_max 10
_diffrn_reflns_limit_h_min -10
_diffrn_reflns_limit_k_max 15
_diffrn_reflns_limit_k_min -15
_diffrn_reflns_limit_l_max 21
_diffrn_reflns_limit_l_min -21
_diffrn_reflns_number 26308
_diffrn_reflns_point_group_measured_fraction_full 1.000
_diffrn_reflns_point_group_measured_fraction_max 0.997
_diffrn_reflns_theta_full 25.242
_diffrn_reflns_theta_max 26.759
_diffrn_reflns_theta_min 2.030
_diffrn_source 'sealed X-ray tube, 12 x 0.4 mm long-fine focus'
_exptl_absorpt_coefficient_mu 0.087
_exptl_absorpt_correction_T_max 0.9851
_exptl_absorpt_correction_T_min 0.9624
_exptl_absorpt_correction_type integration
_exptl_absorpt_process_details 'STOE X-RED'
_exptl_crystal_colour colourless
_exptl_crystal_density_diffrn 1.263
_exptl_crystal_description needle
_exptl_crystal_F_000 696
_exptl_crystal_size_max 0.61
_exptl_crystal_size_mid 0.23
_exptl_crystal_size_min 0.18
_refine_diff_density_max 0.167
_refine_diff_density_min -0.170
_refine_diff_density_rms 0.036
_refine_ls_abs_structure_details
; 
 Classical Flack method preferred over Parsons because s.u. lower. 
;
_refine_ls_abs_structure_Flack 0.0(7)
_refine_ls_extinction_method none
_refine_ls_goodness_of_fit_ref 1.051
_refine_ls_hydrogen_treatment constr
_refine_ls_matrix_type full
_refine_ls_number_parameters 218
_refine_ls_number_reflns 3641
_refine_ls_number_restraints 0
_refine_ls_restrained_S_all 1.051
_refine_ls_R_factor_all 0.0326
_refine_ls_R_factor_gt 0.0309
_refine_ls_shift/su_max 0.000
_refine_ls_shift/su_mean 0.000
_refine_ls_structure_factor_coef Fsqd
_refine_ls_weighting_details
; 
 w=1/[\s^2^(Fo^2^)+(0.0384P)^2^+0.1018P] 
 where P=(Fo^2^+2Fc^2^)/3 
;
_refine_ls_weighting_scheme calc
_refine_ls_wR_factor_gt 0.0609
_refine_ls_wR_factor_ref 0.0614
_reflns_Friedel_coverage 0.740
_reflns_Friedel_fraction_full 1.000
_reflns_Friedel_fraction_max 0.996
_reflns_number_gt 3483
_reflns_number_total 3641
_reflns_threshold_expression 'I > 2\s(I)'
_cod_data_source_file c3cc46788k.txt
_cod_data_source_block axm666
_cod_database_code 7110223
_olex2_refinement_description
; 
1. Fixed Uiso 
 At 1.2 times of: 
  All C(H) groups, All C(H,H) groups 
 At 1.5 times of: 
  All C(H,H,H) groups 
2.a Ternary CH refined with riding coordinates: 
 C15(H15) 
2.b Secondary CH2 refined with riding coordinates: 
 C7(H7A,H7B), C16(H16A,H16B), C17(H17A,H17B), C18(H18A,H18B), C19(H19A,H19B), 
 C20(H20A,H20B) 
2.c Aromatic/amide H refined with riding coordinates: 
 C4(H4), C10(H10), C11(H11), C12(H12), C13(H13), C14(H14) 
2.d Idealised Me refined as rotating group: 
 C8(H8A,H8B,H8C) 
;
_shelx_estimated_absorpt_t_max 0.984
_shelx_estimated_absorpt_t_min 0.949
_shelx_space_group_comment
; 
The symmetry employed for this shelxl refinement is uniquely defined 
by the following loop, which should always be used as a source of 
symmetry information in preference to the above space-group names. 
They are only intended as comments. 
;
_shelxl_version_number 2013-2

loop_
_space_group_symop_operation_xyz
'x, y, z'
'-x+1/2, -y, z+1/2'
'x+1/2, -y+1/2, -z'
'-x, y+1/2, -z+1/2'

loop_
_atom_site_label
_atom_site_type_symbol
_atom_site_fract_x
_atom_site_fract_y
_atom_site_fract_z
_atom_site_U_iso_or_equiv
_atom_site_adp_type
_atom_site_occupancy
_atom_site_site_symmetry_order
_atom_site_calc_flag
_atom_site_refinement_flags_posn
_atom_site_refinement_flags_adp
C1 C 0.08851(16) 0.33880(11) 0.30604(8) 0.0155(3) Uani 1 1 d . .
C2 C 0.12476(17) 0.37603(11) 0.38348(8) 0.0162(3) Uani 1 1 d . .
C3 C 0.21232(16) 0.31227(11) 0.43353(7) 0.0157(3) Uani 1 1 d . .
C4 C 0.26869(17) 0.20751(11) 0.40855(8) 0.0169(3) Uani 1 1 d . .
H4 H 0.3284 0.1621 0.4431 0.020 Uiso 1 1 calc R U
C5 C 0.23689(16) 0.17358(11) 0.33603(7) 0.0157(3) Uani 1 1 d . .
C6 C 0.04442(17) 0.48084(11) 0.40679(8) 0.0173(3) Uani 1 1 d . .
C7 C 0.0428(2) 0.67234(12) 0.38906(9) 0.0269(3) Uani 1 1 d . .
H7A H -0.0777 0.6650 0.3988 0.032 Uiso 1 1 calc R U
H7B H 0.0580 0.7217 0.3444 0.032 Uiso 1 1 calc R U
C8 C 0.1254(3) 0.72019(14) 0.45917(10) 0.0356(4) Uani 1 1 d . .
H8A H 0.2456 0.7225 0.4510 0.053 Uiso 1 1 calc R U
H8B H 0.1007 0.6752 0.5045 0.053 Uiso 1 1 calc R U
H8C H 0.0838 0.7940 0.4677 0.053 Uiso 1 1 calc R U
C9 C 0.25347(16) 0.34753(11) 0.51347(7) 0.0167(3) Uani 1 1 d . .
C10 C 0.31734(17) 0.45109(12) 0.52805(8) 0.0191(3) Uani 1 1 d . .
H10 H 0.3329 0.5006 0.4865 0.023 Uiso 1 1 calc R U
C11 C 0.35822(18) 0.48210(12) 0.60295(8) 0.0209(3) Uani 1 1 d . .
H11 H 0.4024 0.5524 0.6125 0.025 Uiso 1 1 calc R U
C12 C 0.33431(17) 0.41017(12) 0.66378(8) 0.0199(3) Uani 1 1 d . .
H12 H 0.3612 0.4313 0.7151 0.024 Uiso 1 1 calc R U
C13 C 0.27094(17) 0.30724(11) 0.64949(8) 0.0192(3) Uani 1 1 d . .
H13 H 0.2540 0.2583 0.6912 0.023 Uiso 1 1 calc R U
C14 C 0.23221(18) 0.27541(11) 0.57473(8) 0.0187(3) Uani 1 1 d . .
H14 H 0.1911 0.2043 0.5653 0.022 Uiso 1 1 calc R U
C15 C 0.28497(16) 0.06890(11) 0.29861(7) 0.0165(3) Uani 1 1 d . .
H15 H 0.1807 0.0331 0.2805 0.020 Uiso 1 1 calc R U
C16 C 0.36993(18) -0.00919(11) 0.35487(8) 0.0197(3) Uani 1 1 d . .
H16A H 0.2965 -0.0226 0.3998 0.024 Uiso 1 1 calc R U
H16B H 0.4740 0.0238 0.3741 0.024 Uiso 1 1 calc R U
C17 C 0.40873(19) -0.11692(12) 0.31444(9) 0.0224(3) Uani 1 1 d . .
H17A H 0.4695 -0.1650 0.3505 0.027 Uiso 1 1 calc R U
H17B H 0.3036 -0.1534 0.3003 0.027 Uiso 1 1 calc R U
C18 C 0.51257(18) -0.09974(12) 0.24183(9) 0.0236(3) Uani 1 1 d . .
H18A H 0.5279 -0.1702 0.2152 0.028 Uiso 1 1 calc R U
H18B H 0.6234 -0.0722 0.2567 0.028 Uiso 1 1 calc R U
C19 C 0.43101(18) -0.01954(12) 0.18651(9) 0.0234(3) Uani 1 1 d . .
H19A H 0.3263 -0.0510 0.1667 0.028 Uiso 1 1 calc R U
H19B H 0.5054 -0.0066 0.1419 0.028 Uiso 1 1 calc R U
C20 C 0.39424(18) 0.08850(12) 0.22689(8) 0.0205(3) Uani 1 1 d . .
H20A H 0.3364 0.1379 0.1907 0.025 Uiso 1 1 calc R U
H20B H 0.4995 0.1234 0.2427 0.025 Uiso 1 1 calc R U
O1 O 0.00737(12) 0.38611(8) 0.25779(6) 0.0195(2) Uani 1 1 d . .
O2 O 0.15011(12) 0.23835(8) 0.28576(5) 0.0163(2) Uani 1 1 d . .
O3 O -0.06849(13) 0.48638(9) 0.45200(6) 0.0250(2) Uani 1 1 d . .
O4 O 0.11290(13) 0.56597(8) 0.37086(6) 0.0223(2) Uani 1 1 d . .

loop_
_atom_site_aniso_label
_atom_site_aniso_U_11
_atom_site_aniso_U_22
_atom_site_aniso_U_33
_atom_site_aniso_U_23
_atom_site_aniso_U_13
_atom_site_aniso_U_12
C1 0.0148(6) 0.0149(6) 0.0170(6) 0.0007(5) 0.0019(5) -0.0017(5)
C2 0.0177(6) 0.0148(6) 0.0161(6) 0.0000(5) 0.0016(5) -0.0011(5)
C3 0.0161(6) 0.0163(6) 0.0147(6) 0.0008(5) 0.0013(5) -0.0021(5)
C4 0.0178(6) 0.0162(6) 0.0168(6) 0.0008(5) -0.0001(5) 0.0002(5)
C5 0.0140(6) 0.0159(6) 0.0171(6) 0.0019(5) 0.0004(5) -0.0005(5)
C6 0.0205(6) 0.0174(6) 0.0141(6) 0.0004(5) -0.0029(5) 0.0012(5)
C7 0.0388(9) 0.0139(7) 0.0280(8) 0.0014(6) -0.0022(7) 0.0053(6)
C8 0.0531(11) 0.0210(8) 0.0328(9) -0.0046(7) -0.0066(8) 0.0045(8)
C9 0.0160(6) 0.0181(6) 0.0159(6) -0.0015(5) -0.0004(5) 0.0030(5)
C10 0.0211(7) 0.0183(7) 0.0178(6) 0.0011(5) 0.0007(5) 0.0003(5)
C11 0.0217(7) 0.0191(7) 0.0218(7) -0.0029(6) -0.0012(5) -0.0011(6)
C12 0.0180(6) 0.0256(7) 0.0160(6) -0.0040(6) -0.0014(5) 0.0048(5)
C13 0.0211(6) 0.0204(7) 0.0162(6) 0.0029(5) 0.0002(5) 0.0043(5)
C14 0.0203(7) 0.0168(6) 0.0190(6) -0.0006(5) -0.0006(5) 0.0023(5)
C15 0.0171(6) 0.0159(6) 0.0166(6) -0.0022(5) -0.0005(5) -0.0006(5)
C16 0.0229(6) 0.0178(7) 0.0183(6) -0.0015(5) -0.0009(5) 0.0021(5)
C17 0.0261(7) 0.0176(7) 0.0236(7) -0.0021(6) -0.0028(6) 0.0046(6)
C18 0.0209(7) 0.0205(7) 0.0293(8) -0.0072(6) 0.0008(6) 0.0025(6)
C19 0.0259(7) 0.0232(7) 0.0210(7) -0.0047(6) 0.0044(6) 0.0007(6)
C20 0.0222(7) 0.0198(7) 0.0194(7) -0.0005(5) 0.0032(6) 0.0010(6)
O1 0.0215(5) 0.0197(5) 0.0174(5) 0.0024(4) -0.0026(4) 0.0015(4)
O2 0.0179(5) 0.0160(5) 0.0151(4) -0.0001(4) -0.0016(4) 0.0008(4)
O3 0.0260(5) 0.0223(5) 0.0265(5) -0.0008(4) 0.0065(4) 0.0032(4)
O4 0.0299(5) 0.0152(5) 0.0217(5) 0.0022(4) 0.0025(4) 0.0013(4)

loop_
_atom_type_symbol
_atom_type_description
_atom_type_scat_dispersion_real
_atom_type_scat_dispersion_imag
_atom_type_scat_source
C C 0.0033 0.0016 'International Tables Vol C Tables 4.2.6.8 and 6.1.1.4'
H H 0.0000 0.0000 'International Tables Vol C Tables 4.2.6.8 and 6.1.1.4'
O O 0.0106 0.0060 'International Tables Vol C Tables 4.2.6.8 and 6.1.1.4'

loop_
_geom_angle_atom_site_label_1
_geom_angle_atom_site_label_2
_geom_angle_atom_site_label_3
_geom_angle
O1 C1 C2 126.57(13)
O1 C1 O2 116.84(12)
O2 C1 C2 116.59(11)
C1 C2 C6 115.77(12)
C3 C2 C1 120.64(12)
C3 C2 C6 123.22(12)
C2 C3 C4 119.35(12)
C2 C3 C9 122.49(12)
C4 C3 C9 118.16(12)
C3 C4 H4 120.0
C5 C4 C3 119.95(12)
C5 C4 H4 120.0
C4 C5 C15 128.46(12)
C4 C5 O2 120.47(12)
O2 C5 C15 111.07(11)
O3 C6 C2 123.44(13)
O3 C6 O4 124.78(13)
O4 C6 C2 111.78(11)
H7A C7 H7B 108.1
C8 C7 H7A 109.5
C8 C7 H7B 109.5
O4 C7 H7A 109.5
O4 C7 H7B 109.5
O4 C7 C8 110.71(13)
C7 C8 H8A 109.5
C7 C8 H8B 109.5
C7 C8 H8C 109.5
H8A C8 H8B 109.5
H8A C8 H8C 109.5
H8B C8 H8C 109.5
C10 C9 C3 121.09(12)
C14 C9 C3 119.59(12)
C14 C9 C10 119.31(12)
C9 C10 H10 119.8
C11 C10 C9 120.39(13)
C11 C10 H10 119.8
C10 C11 H11 120.1
C12 C11 C10 119.86(13)
C12 C11 H11 120.1
C11 C12 H12 120.1
C13 C12 C11 119.89(13)
C13 C12 H12 120.1
C12 C13 H13 119.8
C14 C13 C12 120.45(13)
C14 C13 H13 119.8
C9 C14 H14 120.0
C13 C14 C9 120.09(13)
C13 C14 H14 120.0
C5 C15 H15 107.3
C5 C15 C16 112.52(11)
C5 C15 C20 111.24(11)
C16 C15 H15 107.3
C16 C15 C20 110.76(11)
C20 C15 H15 107.3
C15 C16 H16A 109.6
C15 C16 H16B 109.6
C15 C16 C17 110.20(12)
H16A C16 H16B 108.1
C17 C16 H16A 109.6
C17 C16 H16B 109.6
C16 C17 H17A 109.3
C16 C17 H17B 109.3
H17A C17 H17B 108.0
C18 C17 C16 111.61(12)
C18 C17 H17A 109.3
C18 C17 H17B 109.3
C17 C18 H18A 109.3
C17 C18 H18B 109.3
C17 C18 C19 111.72(12)
H18A C18 H18B 107.9
C19 C18 H18A 109.3
C19 C18 H18B 109.3
C18 C19 H19A 109.4
C18 C19 H19B 109.4
C18 C19 C20 111.11(12)
H19A C19 H19B 108.0
C20 C19 H19A 109.4
C20 C19 H19B 109.4
C15 C20 H20A 109.7
C15 C20 H20B 109.7
C19 C20 C15 109.99(11)
C19 C20 H20A 109.7
C19 C20 H20B 109.7
H20A C20 H20B 108.2
C5 O2 C1 122.98(10)
C6 O4 C7 116.27(11)

loop_
_geom_bond_atom_site_label_1
_geom_bond_atom_site_label_2
_geom_bond_distance
C1 C2 1.4455(18)
C1 O1 1.2099(17)
C1 O2 1.3782(16)
C2 C3 1.3653(19)
C2 C6 1.4991(19)
C3 C4 1.4341(19)
C3 C9 1.4868(18)
C4 H4 0.9500
C4 C5 1.3467(18)
C5 C15 1.4933(18)
C5 O2 1.3717(16)
C6 O3 1.2021(17)
C6 O4 1.3378(17)
C7 H7A 0.9900
C7 H7B 0.9900
C7 C8 1.504(2)
C7 O4 1.4608(17)
C8 H8A 0.9800
C8 H8B 0.9800
C8 H8C 0.9800
C9 C10 1.398(2)
C9 C14 1.3931(19)
C10 H10 0.9500
C10 C11 1.390(2)
C11 H11 0.9500
C11 C12 1.389(2)
C12 H12 0.9500
C12 C13 1.389(2)
C13 H13 0.9500
C13 C14 1.3866(19)
C14 H14 0.9500
C15 H15 1.0000
C15 C16 1.5299(19)
C15 C20 1.5406(18)
C16 H16A 0.9900
C16 H16B 0.9900
C16 C17 1.5317(19)
C17 H17A 0.9900
C17 H17B 0.9900
C17 C18 1.524(2)
C18 H18A 0.9900
C18 H18B 0.9900
C18 C19 1.524(2)
C19 H19A 0.9900
C19 H19B 0.9900
C19 C20 1.531(2)
C20 H20A 0.9900
C20 H20B 0.9900

loop_
_geom_torsion_atom_site_label_1
_geom_torsion_atom_site_label_2
_geom_torsion_atom_site_label_3
_geom_torsion_atom_site_label_4
_geom_torsion
C1 C2 C3 C4 0.11(19)
C1 C2 C3 C9 179.56(12)
C1 C2 C6 O3 107.65(15)
C1 C2 C6 O4 -71.90(15)
C2 C1 O2 C5 2.18(17)
C2 C3 C4 C5 0.86(19)
C2 C3 C9 C10 -46.55(19)
C2 C3 C9 C14 135.13(14)
C2 C6 O4 C7 179.57(12)
C3 C2 C6 O3 -65.45(19)
C3 C2 C6 O4 114.99(14)
C3 C4 C5 C15 179.52(12)
C3 C4 C5 O2 -0.3(2)
C3 C9 C10 C11 -178.75(13)
C3 C9 C14 C13 179.69(12)
C4 C3 C9 C10 132.91(14)
C4 C3 C9 C14 -45.41(18)
C4 C5 C15 C16 4.7(2)
C4 C5 C15 C20 -120.21(15)
C4 C5 O2 C1 -1.29(19)
C5 C15 C16 C17 177.27(11)
C5 C15 C20 C19 -175.93(12)
C6 C2 C3 C4 172.89(12)
C6 C2 C3 C9 -7.7(2)
C8 C7 O4 C6 87.18(16)
C9 C3 C4 C5 -178.62(12)
C9 C10 C11 C12 -0.5(2)
C10 C9 C14 C13 1.3(2)
C10 C11 C12 C13 0.5(2)
C11 C12 C13 C14 0.4(2)
C12 C13 C14 C9 -1.3(2)
C14 C9 C10 C11 -0.4(2)
C15 C5 O2 C1 178.86(11)
C15 C16 C17 C18 55.64(16)
C16 C15 C20 C19 58.14(15)
C16 C17 C18 C19 -54.72(16)
C17 C18 C19 C20 55.19(16)
C18 C19 C20 C15 -56.55(15)
C20 C15 C16 C17 -57.52(15)
O1 C1 C2 C3 177.13(13)
O1 C1 C2 C6 3.8(2)
O1 C1 O2 C5 -176.64(11)
O2 C1 C2 C3 -1.56(18)
O2 C1 C2 C6 -174.86(11)
O2 C5 C15 C16 -175.43(11)
O2 C5 C15 C20 59.62(14)
O3 C6 O4 C7 0.0(2)
